data_4506217
loop_
_publ_author_name
'Zheng, Zhen Nu'
'Jang, Young Ok'
'Lee, Soon W.'

_publ_section_title
;
 4f-Block Metal Complexes as Secondary Building Units in Preparing 4d--4f
 Coordination Polymers: Preparation, Structures, and Luminescent
 Properties of [Ln2L6(H2O)4]&#x00B7;{[Ln2L4(H2O)6](NO3)2} and
 {[AgLnL2(H2O)3](NO3)2(H2O)4} (L = 3-Pyridinepropinoate, Ln = Eu, Tb, Nd)
;
_journal_issue 6
_journal_name_full 'Crystal Growth &amp; Design'
_journal_page_first 3045
_journal_paper_doi 10.1021/cg300256k
_journal_volume 12
_journal_year 2012
_chemical_formula_moiety 'C16 H22 Ag N2 Nd O7, 2(N O3), 4(H2 O)'
_chemical_formula_sum 'C16 H30 Ag N4 Nd O17'
_chemical_formula_weight 802.55
_chemical_name_systematic
; 
 ? 
;
_space_group_IT_number 14
_symmetry_cell_setting monoclinic
_symmetry_space_group_name_Hall '-P 2ybc'
_symmetry_space_group_name_H-M 'P 1 21/c 1'
_atom_sites_solution_hydrogens geom
_atom_sites_solution_primary direct
_atom_sites_solution_secondary difmap
_audit_creation_method SHELXL-97
_cell_angle_alpha 90.00
_cell_angle_beta 100.0470(10)
_cell_angle_gamma 90.00
_cell_formula_units_Z 4
_cell_length_a 7.8624(2)
_cell_length_b 19.4751(4)
_cell_length_c 17.7244(4)
_cell_measurement_reflns_used 9966
_cell_measurement_temperature 296(2)
_cell_measurement_theta_max 27.99
_cell_measurement_theta_min 2.63
_cell_volume 2672.36(11)
_computing_cell_refinement 'Bruker SMART'
_computing_data_collection 'Bruker SMART'
_computing_data_reduction 'Bruker SAINT'
_computing_molecular_graphics 'Bruker SHELXTL'
_computing_publication_material 'Bruker SHELXTL'
_computing_structure_refinement 'Bruker SHELXTL'
_computing_structure_solution 'Bruker SHELXTL'
_diffrn_ambient_temperature 296(2)
_diffrn_measured_fraction_theta_full 0.989
_diffrn_measured_fraction_theta_max 0.989
_diffrn_measurement_device_type 'CCD area detector'
_diffrn_measurement_method 'phi and omega scans'
_diffrn_radiation_monochromator graphite
_diffrn_radiation_source 'sealed tube'
_diffrn_radiation_type MoK\a
_diffrn_radiation_wavelength 0.71073
_diffrn_reflns_av_R_equivalents 0.0514
_diffrn_reflns_av_sigmaI/netI 0.0406
_diffrn_reflns_limit_h_max 10
_diffrn_reflns_limit_h_min -10
_diffrn_reflns_limit_k_max 26
_diffrn_reflns_limit_k_min -26
_diffrn_reflns_limit_l_max 23
_diffrn_reflns_limit_l_min -23
_diffrn_reflns_number 36541
_diffrn_reflns_theta_full 28.43
_diffrn_reflns_theta_max 28.43
_diffrn_reflns_theta_min 2.09
_exptl_absorpt_coefficient_mu 2.738
_exptl_absorpt_correction_T_max 0.7714
_exptl_absorpt_correction_T_min 0.5841
_exptl_absorpt_correction_type multi-scan
_exptl_absorpt_process_details '(<i>SADABS</i>; Sheldrick, 1996)'
_exptl_crystal_colour blue
_exptl_crystal_density_diffrn 1.995
_exptl_crystal_density_method 'not measured'
_exptl_crystal_description block
_exptl_crystal_F_000 1588
_exptl_crystal_size_max 0.22
_exptl_crystal_size_mid 0.16
_exptl_crystal_size_min 0.10
_refine_diff_density_max 0.852
_refine_diff_density_min -0.649
_refine_diff_density_rms 0.108
_refine_ls_extinction_method none
_refine_ls_goodness_of_fit_ref 1.004
_refine_ls_hydrogen_treatment mixed
_refine_ls_matrix_type full
_refine_ls_number_parameters 376
_refine_ls_number_reflns 6662
_refine_ls_number_restraints 0
_refine_ls_restrained_S_all 1.004
_refine_ls_R_factor_all 0.0521
_refine_ls_R_factor_gt 0.0330
_refine_ls_shift/su_max 0.000
_refine_ls_shift/su_mean 0.000
_refine_ls_structure_factor_coef Fsqd
_refine_ls_weighting_details 'calc w=1/[\s^2^(Fo^2^)+(0.0366P)^2^+2.3667P] where P=(Fo^2^+2Fc^2^)/3'
_refine_ls_weighting_scheme calc
_refine_ls_wR_factor_gt 0.0716
_refine_ls_wR_factor_ref 0.0799
_reflns_number_gt 5109
_reflns_number_total 6662
_reflns_threshold_expression >2sigma(I)
_cod_data_source_file cg300256k_si_006.cif
_cod_data_source_block p21c
_cod_depositor_comments
;
The following automatic conversions were performed:

'_symmetry_cell_setting' value 'Monoclinic' changed to 'monoclinic'
according to /home/saulius/struct/CIF-dictionaries/cif_core.dic
dictionary named 'cif_core.dic' version 2.4.1 from 2010-06-29.

Automatic conversion script
Id: cif_fix_values 1891 2012-01-12 08:04:46Z andrius 
;
_cod_original_sg_symbol_H-M 'P 21/c  '
_cod_database_code 4506217

loop_
_symmetry_equiv_pos_as_xyz
'x, y, z'
'-x, y+1/2, -z+1/2'
'-x, -y, -z'
'x, -y-1/2, z-1/2'

loop_
_atom_site_label
_atom_site_type_symbol
_atom_site_fract_x
_atom_site_fract_y
_atom_site_fract_z
_atom_site_U_iso_or_equiv
_atom_site_adp_type
_atom_site_occupancy
_atom_site_symmetry_multiplicity
_atom_site_calc_flag
_atom_site_refinement_flags
Nd1 Nd 0.24534(2) 0.531664(9) 0.485293(11) 0.02483(6) Uani 1 1 d .
Ag1 Ag 0.19477(6) -0.00572(2) 0.47275(2) 0.06405(13) Uani 1 1 d .
O1 O 0.2684(3) 0.40710(13) 0.45082(17) 0.0376(6) Uani 1 1 d .
O2 O 0.0171(3) 0.43062(12) 0.48091(15) 0.0312(6) Uani 1 1 d .
O3 O 0.2631(3) 0.48034(14) 0.61728(15) 0.0365(6) Uani 1 1 d .
O4 O 0.5044(3) 0.47094(13) 0.57292(15) 0.0326(6) Uani 1 1 d .
O5 O 0.0742(5) 0.5183(3) 0.3537(2) 0.0462(8) Uani 1 1 d .
O6 O 0.2127(7) 0.6447(2) 0.4228(3) 0.0610(11) Uani 1 1 d .
O7 O 0.4031(5) 0.61778(17) 0.5763(3) 0.0477(8) Uani 1 1 d .
O8 O -0.1543(9) 0.6868(3) 0.3765(3) 0.128(2) Uani 1 1 d .
O9 O 0.0008(8) 0.7721(4) 0.3801(4) 0.143(3) Uani 1 1 d .
O10 O -0.2585(9) 0.7783(4) 0.3302(8) 0.251(6) Uani 1 1 d .
O11 O 0.3986(16) 0.6082(4) 0.8392(5) 0.203(5) Uani 1 1 d .
O12 O 0.3100(16) 0.6449(6) 0.7269(6) 0.202(5) Uani 1 1 d .
O13 O 0.5284(14) 0.5887(4) 0.7504(5) 0.194(4) Uani 1 1 d .
O14 O 0.4351(10) 0.7417(3) 0.3889(5) 0.166(3) Uani 1 1 d .
O15 O 0.0806(15) 0.4066(4) 0.2660(4) 0.218(5) Uani 1 1 d .
O16 O -0.1601(15) -0.0819(4) 0.3949(5) 0.203(4) Uani 1 1 d .
O17 O 0.092(4) -0.1044(8) 0.3613(9) 0.480(16) Uani 1 1 d .
N1 N 0.1036(5) 0.08132(18) 0.4054(2) 0.0447(8) Uani 1 1 d .
N2 N 0.6773(5) 0.41681(19) 0.9534(2) 0.0484(9) Uani 1 1 d .
N3 N -0.1377(8) 0.7461(3) 0.3654(4) 0.0911(18) Uani 1 1 d .
N4 N 0.4086(16) 0.6144(5) 0.7728(7) 0.137(3) Uani 1 1 d .
C1 C -0.0018(6) 0.0751(2) 0.3370(3) 0.0443(10) Uani 1 1 d .
H1 H -0.0439 0.0319 0.3212 0.053 Uiso 1 1 calc R
C2 C -0.0487(6) 0.1304(2) 0.2903(3) 0.0438(10) Uani 1 1 d .
H2 H -0.1210 0.1247 0.2432 0.053 Uiso 1 1 calc R
C3 C 0.0122(6) 0.1941(2) 0.3137(3) 0.0447(10) Uani 1 1 d .
H3 H -0.0188 0.2321 0.2825 0.054 Uiso 1 1 calc R
C4 C 0.1200(5) 0.2020(2) 0.3837(3) 0.0377(9) Uani 1 1 d .
C5 C 0.1618(6) 0.1447(2) 0.4270(3) 0.0438(10) Uani 1 1 d .
H5 H 0.2345 0.1495 0.4741 0.053 Uiso 1 1 calc R
C6 C 0.1929(5) 0.2712(2) 0.4107(3) 0.0457(11) Uani 1 1 d .
H6A H 0.2432 0.2926 0.3703 0.055 Uiso 1 1 calc R
H6B H 0.2838 0.2651 0.4548 0.055 Uiso 1 1 calc R
C7 C 0.0545(5) 0.31781(19) 0.4321(2) 0.0347(8) Uani 1 1 d .
H7A H -0.0389 0.3217 0.3887 0.042 Uiso 1 1 calc R
H7B H 0.0079 0.2970 0.4739 0.042 Uiso 1 1 calc R
C8 C 0.1188(4) 0.38821(18) 0.4558(2) 0.0284(7) Uani 1 1 d .
C9 C 0.7052(6) 0.3500(2) 0.9657(3) 0.0499(11) Uani 1 1 d .
H9 H 0.7740 0.3361 1.0113 0.060 Uiso 1 1 calc R
C10 C 0.6362(6) 0.3011(2) 0.9137(3) 0.0508(11) Uani 1 1 d .
H10 H 0.6583 0.2547 0.9238 0.061 Uiso 1 1 calc R
C11 C 0.5332(6) 0.3216(2) 0.8461(3) 0.0459(10) Uani 1 1 d .
H11 H 0.4864 0.2890 0.8100 0.055 Uiso 1 1 calc R
C12 C 0.5000(5) 0.3901(2) 0.8323(2) 0.0396(9) Uani 1 1 d .
C13 C 0.5749(6) 0.4360(2) 0.8879(2) 0.0437(10) Uani 1 1 d .
H13 H 0.5532 0.4825 0.8796 0.052 Uiso 1 1 calc R
C14 C 0.3938(5) 0.4171(2) 0.7592(2) 0.0434(10) Uani 1 1 d .
H14A H 0.3403 0.4602 0.7694 0.052 Uiso 1 1 calc R
H14B H 0.3027 0.3847 0.7402 0.052 Uiso 1 1 calc R
C15 C 0.5062(5) 0.4281(2) 0.6992(2) 0.0385(9) Uani 1 1 d .
H15A H 0.6035 0.4567 0.7209 0.046 Uiso 1 1 calc R
H15B H 0.5516 0.3841 0.6867 0.046 Uiso 1 1 calc R
C16 C 0.4159(4) 0.46094(18) 0.6266(2) 0.0288(7) Uani 1 1 d .
HO1 H -0.021(13) 0.540(5) 0.343(5) 0.17(4) Uiso 1 1 d .
HO2 H 0.072(10) 0.487(4) 0.342(4) 0.08(3) Uiso 1 1 d .
HO3 H 0.129(7) 0.665(3) 0.411(3) 0.046(16) Uiso 1 1 d .
HO4 H 0.281(7) 0.668(3) 0.418(3) 0.055(19) Uiso 1 1 d .
HO5 H 0.499(7) 0.618(3) 0.578(3) 0.058(18) Uiso 1 1 d .
HO6 H 0.385(7) 0.618(3) 0.616(3) 0.049(19) Uiso 1 1 d .

loop_
_atom_site_aniso_label
_atom_site_aniso_U_11
_atom_site_aniso_U_22
_atom_site_aniso_U_33
_atom_site_aniso_U_23
_atom_site_aniso_U_13
_atom_site_aniso_U_12
Nd1 0.01819(9) 0.02174(9) 0.03607(11) 0.00260(8) 0.00888(7) 0.00202(7)
Ag1 0.0808(3) 0.0465(2) 0.0604(2) 0.00871(17) 0.0000(2) 0.0064(2)
O1 0.0227(13) 0.0290(14) 0.0647(19) -0.0075(13) 0.0176(12) -0.0002(10)
O2 0.0251(13) 0.0242(13) 0.0469(15) -0.0012(11) 0.0130(11) 0.0031(10)
O3 0.0222(12) 0.0474(17) 0.0418(15) 0.0062(12) 0.0112(11) 0.0053(11)
O4 0.0246(12) 0.0359(14) 0.0394(14) 0.0068(11) 0.0118(11) 0.0019(11)
O5 0.0336(17) 0.059(3) 0.0452(19) 0.0113(18) 0.0053(13) 0.0003(16)
O6 0.063(3) 0.038(2) 0.085(3) 0.0220(18) 0.023(2) 0.010(2)
O7 0.0298(18) 0.0398(18) 0.074(3) -0.0116(17) 0.0111(17) -0.0004(13)
O8 0.184(6) 0.070(3) 0.108(4) 0.007(3) -0.033(4) -0.013(4)
O9 0.079(4) 0.145(6) 0.186(7) 0.004(5) -0.025(4) -0.020(4)
O10 0.087(5) 0.127(6) 0.515(18) 0.097(9) -0.012(7) 0.033(4)
O11 0.359(15) 0.146(7) 0.128(6) 0.000(5) 0.108(8) 0.025(8)
O12 0.244(12) 0.200(10) 0.152(8) 0.017(7) 0.004(7) 0.021(8)
O13 0.247(10) 0.137(7) 0.214(9) -0.090(7) 0.088(8) -0.040(7)
O14 0.193(7) 0.083(4) 0.260(9) 0.031(5) 0.143(7) -0.014(4)
O15 0.419(14) 0.138(6) 0.090(4) -0.020(4) 0.022(6) 0.094(8)
O16 0.323(12) 0.103(5) 0.185(7) -0.013(5) 0.045(8) 0.023(6)
O17 0.83(5) 0.232(16) 0.300(19) -0.050(13) -0.10(3) 0.08(2)
N1 0.050(2) 0.0318(18) 0.053(2) -0.0036(15) 0.0085(17) -0.0023(15)
N2 0.061(2) 0.040(2) 0.041(2) 0.0047(16) 0.0007(18) -0.0052(17)
N3 0.076(4) 0.069(4) 0.121(5) 0.004(3) -0.005(4) 0.016(3)
N4 0.188(11) 0.100(6) 0.134(8) -0.060(6) 0.061(8) -0.019(6)
C1 0.049(3) 0.032(2) 0.053(3) -0.0110(18) 0.011(2) -0.0075(18)
C2 0.041(2) 0.043(2) 0.045(2) -0.0117(19) 0.0025(19) -0.0007(19)
C3 0.047(3) 0.037(2) 0.051(3) -0.0055(19) 0.013(2) 0.0016(19)
C4 0.0283(19) 0.029(2) 0.058(3) -0.0112(17) 0.0117(18) -0.0002(15)
C5 0.042(2) 0.038(2) 0.049(3) -0.0122(19) 0.003(2) -0.0015(18)
C6 0.035(2) 0.028(2) 0.076(3) -0.0139(19) 0.016(2) -0.0022(16)
C7 0.0270(19) 0.0295(19) 0.050(2) -0.0074(17) 0.0129(17) -0.0026(15)
C8 0.0240(17) 0.0239(17) 0.038(2) -0.0025(14) 0.0064(15) 0.0028(13)
C9 0.057(3) 0.045(3) 0.044(2) 0.012(2) 0.000(2) -0.001(2)
C10 0.054(3) 0.038(2) 0.061(3) 0.012(2) 0.012(2) 0.002(2)
C11 0.044(2) 0.046(3) 0.050(3) -0.001(2) 0.014(2) -0.0125(19)
C12 0.032(2) 0.053(3) 0.035(2) 0.0079(18) 0.0086(16) -0.0052(18)
C13 0.051(3) 0.038(2) 0.042(2) 0.0094(18) 0.0067(19) 0.0033(19)
C14 0.030(2) 0.058(3) 0.042(2) 0.008(2) 0.0087(17) -0.0006(18)
C15 0.0287(19) 0.050(2) 0.037(2) 0.0090(18) 0.0071(16) 0.0028(17)
C16 0.0236(17) 0.0292(19) 0.0349(19) 0.0016(14) 0.0093(14) 0.0003(14)

loop_
_atom_type_symbol
_atom_type_description
_atom_type_scat_dispersion_real
_atom_type_scat_dispersion_imag
_atom_type_scat_source
C C 0.0033 0.0016 'International Tables Vol C Tables 4.2.6.8 and 6.1.1.4'
H H 0.0000 0.0000 'International Tables Vol C Tables 4.2.6.8 and 6.1.1.4'
N N 0.0061 0.0033 'International Tables Vol C Tables 4.2.6.8 and 6.1.1.4'
O O 0.0106 0.0060 'International Tables Vol C Tables 4.2.6.8 and 6.1.1.4'
Ag Ag -0.8971 1.1015 'International Tables Vol C Tables 4.2.6.8 and 6.1.1.4'
Nd Nd -0.1943 3.0179 'International Tables Vol C Tables 4.2.6.8 and 6.1.1.4'

loop_
_geom_angle_atom_site_label_1
_geom_angle_atom_site_label_2
_geom_angle_atom_site_label_3
_geom_angle
_geom_angle_site_symmetry_1
_geom_angle_site_symmetry_3
O2 Nd1 O4 160.43(9) 3_566 3_666
O2 Nd1 O6 78.97(13) 3_566 .
O4 Nd1 O6 81.54(13) 3_666 .
O2 Nd1 O5 85.26(11) 3_566 .
O4 Nd1 O5 86.79(11) 3_666 .
O6 Nd1 O5 71.04(16) . .
O2 Nd1 O7 89.14(11) 3_566 .
O4 Nd1 O7 86.51(12) 3_666 .
O6 Nd1 O7 72.00(15) . .
O5 Nd1 O7 143.01(14) . .
O2 Nd1 O1 117.65(8) 3_566 .
O4 Nd1 O1 76.93(8) 3_666 .
O6 Nd1 O1 139.51(12) . .
O5 Nd1 O1 73.87(13) . .
O7 Nd1 O1 138.99(10) . .
O2 Nd1 O3 78.33(8) 3_566 .
O4 Nd1 O3 118.53(8) 3_666 .
O6 Nd1 O3 139.17(12) . .
O5 Nd1 O3 139.33(11) . .
O7 Nd1 O3 74.16(12) . .
O1 Nd1 O3 81.30(9) . .
O2 Nd1 O4 127.82(8) 3_566 .
O4 Nd1 O4 68.32(9) 3_666 .
O6 Nd1 O4 132.94(14) . .
O5 Nd1 O4 138.09(13) . .
O7 Nd1 O4 70.93(10) . .
O1 Nd1 O4 68.10(9) . .
O3 Nd1 O4 50.23(8) . .
O2 Nd1 O2 67.81(9) 3_566 .
O4 Nd1 O2 125.31(8) 3_666 .
O6 Nd1 O2 129.33(14) . .
O5 Nd1 O2 69.14(11) . .
O7 Nd1 O2 140.59(12) . .
O1 Nd1 O2 49.84(7) . .
O3 Nd1 O2 70.22(8) . .
O4 Nd1 O2 97.73(8) . .
O2 Nd1 C16 102.50(9) 3_566 .
O4 Nd1 C16 94.02(9) 3_666 .
O6 Nd1 C16 142.46(14) . .
O5 Nd1 C16 146.28(13) . .
O7 Nd1 C16 70.52(11) . .
O1 Nd1 C16 73.51(10) . .
O3 Nd1 C16 24.52(9) . .
O4 Nd1 C16 25.71(8) . .
O2 Nd1 C16 83.35(9) . .
O2 Nd1 C8 93.23(9) 3_566 .
O4 Nd1 C8 100.37(9) 3_666 .
O6 Nd1 C8 139.01(14) . .
O5 Nd1 C8 68.23(13) . .
O7 Nd1 C8 148.71(12) . .
O1 Nd1 C8 24.45(8) . .
O3 Nd1 C8 75.79(10) . .
O4 Nd1 C8 83.23(9) . .
O2 Nd1 C8 25.47(8) . .
C16 Nd1 C8 78.52(10) . .
N1 Ag1 N2 170.67(15) . 2_646
N1 Ag1 Ag1 82.76(10) . 3_556
N2 Ag1 Ag1 103.04(11) 2_646 3_556
C8 O1 Nd1 99.1(2) . .
C8 O2 Nd1 155.9(2) . 3_566
C8 O2 Nd1 91.6(2) . .
Nd1 O2 Nd1 112.19(9) 3_566 .
C16 O3 Nd1 98.0(2) . .
C16 O4 Nd1 155.9(2) . 3_666
C16 O4 Nd1 92.4(2) . .
Nd1 O4 Nd1 111.68(9) 3_666 .
Nd1 O5 HO1 118(6) . .
Nd1 O5 HO2 112(7) . .
HO1 O5 HO2 115(9) . .
Nd1 O6 HO3 128(4) . .
Nd1 O6 HO4 127(5) . .
HO3 O6 HO4 105(6) . .
Nd1 O7 HO5 115(4) . .
Nd1 O7 HO6 117(4) . .
HO5 O7 HO6 108(6) . .
C5 N1 C1 117.5(4) . .
C5 N1 Ag1 120.4(3) . .
C1 N1 Ag1 121.8(3) . .
C9 N2 C13 118.0(4) . .
C9 N2 Ag1 123.0(3) . 2_656
C13 N2 Ag1 118.7(3) . 2_656
O8 N3 O9 120.2(7) . .
O8 N3 O10 119.4(8) . .
O9 N3 O10 119.8(8) . .
O12 N4 O13 116.3(13) . .
O12 N4 O11 125.3(13) . .
O13 N4 O11 118.4(15) . .
N1 C1 C2 122.1(4) . .
N1 C1 H1 118.9 . .
C2 C1 H1 118.9 . .
C3 C2 C1 119.1(4) . .
C3 C2 H2 120.5 . .
C1 C2 H2 120.5 . .
C2 C3 C4 120.0(4) . .
C2 C3 H3 120.0 . .
C4 C3 H3 120.0 . .
C5 C4 C3 117.6(4) . .
C5 C4 C6 120.8(4) . .
C3 C4 C6 121.5(4) . .
N1 C5 C4 123.6(4) . .
N1 C5 H5 118.2 . .
C4 C5 H5 118.2 . .
C4 C6 C7 111.4(3) . .
C4 C6 H6A 109.4 . .
C7 C6 H6A 109.4 . .
C4 C6 H6B 109.4 . .
C7 C6 H6B 109.4 . .
H6A C6 H6B 108.0 . .
C8 C7 C6 113.4(3) . .
C8 C7 H7A 108.9 . .
C6 C7 H7A 108.9 . .
C8 C7 H7B 108.9 . .
C6 C7 H7B 108.9 . .
H7A C7 H7B 107.7 . .
O1 C8 O2 119.1(3) . .
O1 C8 C7 121.8(3) . .
O2 C8 C7 119.1(3) . .
O1 C8 Nd1 56.44(18) . .
O2 C8 Nd1 62.90(18) . .
C7 C8 Nd1 173.9(3) . .
N2 C9 C10 122.4(4) . .
N2 C9 H9 118.8 . .
C10 C9 H9 118.8 . .
C9 C10 C11 119.0(4) . .
C9 C10 H10 120.5 . .
C11 C10 H10 120.5 . .
C12 C11 C10 120.0(4) . .
C12 C11 H11 120.0 . .
C10 C11 H11 120.0 . .
C11 C12 C13 117.1(4) . .
C11 C12 C14 123.5(4) . .
C13 C12 C14 119.3(4) . .
N2 C13 C12 123.5(4) . .
N2 C13 H13 118.2 . .
C12 C13 H13 118.2 . .
C12 C14 C15 110.5(3) . .
C12 C14 H14A 109.6 . .
C15 C14 H14A 109.6 . .
C12 C14 H14B 109.6 . .
C15 C14 H14B 109.6 . .
H14A C14 H14B 108.1 . .
C16 C15 C14 114.6(3) . .
C16 C15 H15A 108.6 . .
C14 C15 H15A 108.6 . .
C16 C15 H15B 108.6 . .
C14 C15 H15B 108.6 . .
H15A C15 H15B 107.6 . .
O3 C16 O4 119.4(3) . .
O3 C16 C15 123.1(3) . .
O4 C16 C15 117.5(3) . .
O3 C16 Nd1 57.49(19) . .
O4 C16 Nd1 61.89(18) . .
C15 C16 Nd1 177.4(3) . .

loop_
_geom_bond_atom_site_label_1
_geom_bond_atom_site_label_2
_geom_bond_distance
_geom_bond_site_symmetry_2
Nd1 O2 2.364(2) 3_566
Nd1 O4 2.376(2) 3_666
Nd1 O6 2.457(4) .
Nd1 O5 2.495(4) .
Nd1 O7 2.501(3) .
Nd1 O1 2.516(3) .
Nd1 O3 2.525(3) .
Nd1 O4 2.618(3) .
Nd1 O2 2.655(2) .
Nd1 C16 2.966(4) .
Nd1 C8 2.981(3) .
Ag1 N1 2.124(4) .
Ag1 N2 2.131(4) 2_646
Ag1 Ag1 3.3756(10) 3_556
O1 C8 1.250(4) .
O2 C8 1.282(4) .
O2 Nd1 2.364(2) 3_566
O3 C16 1.243(4) .
O4 C16 1.288(4) .
O4 Nd1 2.376(2) 3_666
O5 HO1 0.85(10) .
O5 HO2 0.64(7) .
O6 HO3 0.77(5) .
O6 HO4 0.72(6) .
O7 HO5 0.75(6) .
O7 HO6 0.75(5) .
O8 N3 1.184(7) .
O9 N3 1.188(7) .
O10 N3 1.216(8) .
O11 N4 1.200(11) .
O12 N4 1.181(12) .
O13 N4 1.193(11) .
N1 C5 1.348(5) .
N1 C1 1.349(6) .
N2 C9 1.330(6) .
N2 C13 1.345(5) .
N2 Ag1 2.131(4) 2_656
C1 C2 1.370(6) .
C1 H1 0.9300 .
C2 C3 1.368(6) .
C2 H2 0.9300 .
C3 C4 1.385(6) .
C3 H3 0.9300 .
C4 C5 1.362(6) .
C4 C6 1.509(5) .
C5 H5 0.9300 .
C6 C7 1.516(5) .
C6 H6A 0.9700 .
C6 H6B 0.9700 .
C7 C8 1.496(5) .
C7 H7A 0.9700 .
C7 H7B 0.9700 .
C9 C10 1.371(7) .
C9 H9 0.9300 .
C10 C11 1.383(6) .
C10 H10 0.9300 .
C11 C12 1.373(6) .
C11 H11 0.9300 .
C12 C13 1.384(6) .
C12 C14 1.508(6) .
C13 H13 0.9300 .
C14 C15 1.512(5) .
C14 H14A 0.9700 .
C14 H14B 0.9700 .
C15 C16 1.499(5) .
C15 H15A 0.9700 .
C15 H15B 0.9700 .
